data_7706886
loop_
_publ_author_name
'\<Svec, Petr'
'Samsonov, Maksim A.'
'R\%u\<Zi\<ckov\'a, Zde\<nka'
'Brus, Ji\<r\'i'
'R\%u\<Zi\<cka, Ale\<s'

_publ_section_title
;
 Oxidative addition of cyanogen bromide to <i>C</i>,<i>N</i>-chelated and
 Lappert's stannylenes.
;
_journal_issue 16
_journal_name_full 'Dalton transactions (Cambridge, England : 2003)'
_journal_page_first 5519
_journal_page_last 5529
_journal_paper_doi 10.1039/d1dt00704a
_journal_volume 50
_journal_year 2021
_chemical_formula_sum 'C20 H26 Br Cl2 N3 Sn'
_chemical_formula_weight 577.94
_space_group_crystal_system monoclinic
_space_group_IT_number 9
_space_group_name_Hall 'C -2yc'
_space_group_name_H-M_alt 'C 1 c 1'
_atom_sites_solution_hydrogens geom
_atom_sites_solution_primary dual
_atom_sites_solution_secondary difmap
_audit_creation_method SHELXL-2017/1
_audit_update_record
;
2020-07-07 deposited with the CCDC.	2021-03-16 downloaded from the CCDC.
;
_cell_angle_alpha 90
_cell_angle_beta 103.2152(10)
_cell_angle_gamma 90
_cell_formula_units_Z 4
_cell_length_a 16.2740(4)
_cell_length_b 9.8889(3)
_cell_length_c 14.5937(5)
_cell_measurement_reflns_used 9607
_cell_measurement_temperature 150(2)
_cell_measurement_theta_max 30.59
_cell_measurement_theta_min 2.87
_cell_volume 2286.40(12)
_computing_cell_refinement 'APEX3 v2018.1-0 (Bruker AXS)'
_computing_data_collection 'COLLECT (Hooft, 1998) and DENZO (Otwinowski & Minor, 1997)'
_computing_data_reduction 'SAINT V8.38A (Bruker AXS Inc., 2016)'
_computing_molecular_graphics 'Bruker SHELXTL'
_computing_publication_material 'Bruker SHELXTL'
_computing_structure_refinement 'SHELXL-2017/1 (Sheldrick, 2017)'
_computing_structure_solution 'SHELXT 2014/5 (Sheldrick, 2014)'
_diffrn_ambient_temperature 150(2)
_diffrn_detector_area_resol_mean 9.091
_diffrn_measured_fraction_theta_full 0.992
_diffrn_measured_fraction_theta_max 0.986
_diffrn_measurement_device_type 'Bruker Nonius KappaCCD area detector'
_diffrn_measurement_method '\f and \w scans to fill the Ewald sphere'
_diffrn_radiation_monochromator graphite
_diffrn_radiation_source 'fine-focus sealed tube'
_diffrn_radiation_type MoK\a
_diffrn_radiation_wavelength 0.71073
_diffrn_reflns_av_R_equivalents 0.0199
_diffrn_reflns_av_unetI/netI 0.0379
_diffrn_reflns_Laue_measured_fraction_full 0.992
_diffrn_reflns_Laue_measured_fraction_max 0.986
_diffrn_reflns_limit_h_max 21
_diffrn_reflns_limit_h_min -21
_diffrn_reflns_limit_k_max 13
_diffrn_reflns_limit_k_min -12
_diffrn_reflns_limit_l_max 19
_diffrn_reflns_limit_l_min -19
_diffrn_reflns_number 13788
_diffrn_reflns_point_group_measured_fraction_full 0.992
_diffrn_reflns_point_group_measured_fraction_max 0.986
_diffrn_reflns_theta_full 25.242
_diffrn_reflns_theta_max 28.000
_diffrn_reflns_theta_min 2.428
_exptl_absorpt_coefficient_mu 3.109
_exptl_absorpt_correction_T_max 0.5496
_exptl_absorpt_correction_T_min 0.3868
_exptl_absorpt_correction_type multi-scan
_exptl_absorpt_process_details
;
SADABS-2016/2 - Bruker AXS area detector
scaling and absorption correction
;
_exptl_crystal_colour colorless
_exptl_crystal_density_diffrn 1.679
_exptl_crystal_description prism
_exptl_crystal_F_000 1144
_exptl_crystal_size_max 0.413
_exptl_crystal_size_mid 0.200
_exptl_crystal_size_min 0.200
_refine_diff_density_max 0.516
_refine_diff_density_min -0.401
_refine_diff_density_rms 0.055
_refine_ls_abs_structure_details
;
 Refined as an inversion twin.
;
_refine_ls_abs_structure_Flack 0.015(8)
_refine_ls_extinction_method none
_refine_ls_goodness_of_fit_ref 0.942
_refine_ls_hydrogen_treatment constr
_refine_ls_matrix_type full
_refine_ls_number_parameters 272
_refine_ls_number_reflns 5044
_refine_ls_number_restraints 8
_refine_ls_restrained_S_all 0.943
_refine_ls_R_factor_all 0.0213
_refine_ls_R_factor_gt 0.0183
_refine_ls_shift/su_max 0.001
_refine_ls_shift/su_mean 0.000
_refine_ls_structure_factor_coef Fsqd
_refine_ls_weighting_details 'w=1/[\s^2^(Fo^2^)+(0.0136P)^2^] where P=(Fo^2^+2Fc^2^)/3'
_refine_ls_weighting_scheme calc
_refine_ls_wR_factor_gt 0.0390
_refine_ls_wR_factor_ref 0.0396
_reflns_Friedel_coverage 0.998
_reflns_Friedel_fraction_full 0.992
_reflns_Friedel_fraction_max 0.986
_reflns_number_gt 4712
_reflns_number_total 5044
_reflns_threshold_expression 'I > 2\s(I)'
_cod_data_source_file d1dt00704a2.cif
_cod_data_source_block ps150112Sn2
_cod_depositor_comments 'Adding full bibliography for 7706886--7706890.cif.'
_cod_original_sg_symbol_H-M 'C c'
_cod_database_code 7706886
_shelx_shelxl_version_number 2017/1
_shelx_space_group_comment
;
The symmetry employed for this shelxl refinement is uniquely defined
by the following loop, which should always be used as a source of
symmetry information in preference to the above space-group names.
They are only intended as comments.
;
_shelx_estimated_absorpt_t_min 0.360
_shelx_estimated_absorpt_t_max 0.575
_exptl_absorpt_special_details
;
The ratio of minimum to maximum
apparent transmission was 0.704
;

loop_
_space_group_symop_operation_xyz
'x, y, z'
'x, -y, z+1/2'
'x+1/2, y+1/2, z'
'x+1/2, -y+1/2, z+1/2'

loop_
_atom_site_label
_atom_site_type_symbol
_atom_site_fract_x
_atom_site_fract_y
_atom_site_fract_z
_atom_site_U_iso_or_equiv
_atom_site_adp_type
_atom_site_occupancy
_atom_site_site_symmetry_order
_atom_site_calc_flag
_atom_site_refinement_flags_posn
_atom_site_refinement_flags_adp
_atom_site_refinement_flags_occupancy
_atom_site_disorder_assembly
_atom_site_disorder_group
Sn1 Sn 0.50031(2) 0.75625(2) 0.57144(2) 0.01590(6) Uani 1 1 d D . . . .
Br1 Br 0.51928(16) 1.0174(2) 0.6132(2) 0.0260(4) Uani 0.4 1 d D . P A 1
Br2 Br 0.48137(4) 0.72297(9) 0.74578(6) 0.0282(2) Uani 0.6 1 d D . P A 1
N1 N 0.48732(15) 0.8413(3) 0.40753(19) 0.0187(5) Uani 1 1 d . . . . .
N2 N 0.50863(17) 0.4924(3) 0.5538(2) 0.0237(7) Uani 1 1 d . . . . .
N3 N 0.5323(5) 1.0864(8) 0.6264(6) 0.0426(19) Uani 0.6 1 d D . P A 2
N4 N 0.4796(7) 0.7102(14) 0.7911(8) 0.035(3) Uani 0.4 1 d D . P A 2
C1 C 0.3693(2) 0.7429(3) 0.5074(3) 0.0194(7) Uani 1 1 d . . . . .
C2 C 0.31274(19) 0.6683(3) 0.5454(2) 0.0220(7) Uani 1 1 d . . . . .
H2A H 0.331824 0.622456 0.603540 0.026 Uiso 1 1 calc R U . . .
C3 C 0.22820(19) 0.6607(4) 0.4984(2) 0.0259(8) Uani 1 1 d . . . . .
H3A H 0.189476 0.611170 0.525171 0.031 Uiso 1 1 calc R U . . .
C4 C 0.2007(2) 0.7245(3) 0.4134(3) 0.0264(8) Uani 1 1 d . . . . .
H4A H 0.143462 0.716189 0.380333 0.032 Uiso 1 1 calc R U . . .
C5 C 0.25686(19) 0.8018(4) 0.3753(2) 0.0234(7) Uani 1 1 d . . . . .
H5A H 0.237308 0.847637 0.317209 0.028 Uiso 1 1 calc R U . . .
C6 C 0.34128(18) 0.8116(3) 0.4224(2) 0.0183(6) Uani 1 1 d . . . . .
C7 C 0.40196(17) 0.9009(3) 0.3855(2) 0.0217(7) Uani 1 1 d . . . . .
H7A H 0.382113 0.911216 0.316452 0.026 Uiso 1 1 calc R U . . .
H7B H 0.403722 0.991730 0.414371 0.026 Uiso 1 1 calc R U . . .
C8 C 0.5509(2) 0.9416(4) 0.3943(3) 0.0283(8) Uani 1 1 d . . . . .
H8A H 0.539370 0.968948 0.328014 0.042 Uiso 1 1 calc R U . . .
H8B H 0.607289 0.901324 0.412326 0.042 Uiso 1 1 calc R U . . .
H8C H 0.548098 1.020943 0.433651 0.042 Uiso 1 1 calc R U . . .
C9 C 0.4899(3) 0.7263(4) 0.3431(3) 0.0257(8) Uani 1 1 d . . . . .
H9A H 0.479023 0.759225 0.278128 0.039 Uiso 1 1 calc R U . . .
H9B H 0.446699 0.659889 0.349026 0.039 Uiso 1 1 calc R U . . .
H9C H 0.545705 0.683629 0.359632 0.039 Uiso 1 1 calc R U . . .
C10 C 0.62985(19) 0.7067(3) 0.5841(2) 0.0185(6) Uani 1 1 d . . . . .
C11 C 0.6922(2) 0.8020(4) 0.6200(3) 0.0244(7) Uani 1 1 d . . . . .
H11A H 0.676656 0.890155 0.635777 0.029 Uiso 1 1 calc R U . . .
C12 C 0.7773(2) 0.7679(4) 0.6328(3) 0.0314(9) Uani 1 1 d . . . . .
H12A H 0.819739 0.832804 0.656946 0.038 Uiso 1 1 calc R U . . .
C13 C 0.7996(2) 0.6393(4) 0.6103(3) 0.0324(9) Uani 1 1 d . . . . .
H13A H 0.857500 0.616156 0.618883 0.039 Uiso 1 1 calc R U . . .
C14 C 0.7380(2) 0.5440(4) 0.5753(3) 0.0287(8) Uani 1 1 d . . . . .
H14A H 0.753866 0.455350 0.561071 0.034 Uiso 1 1 calc R U . . .
C15 C 0.65248(19) 0.5780(3) 0.5609(2) 0.0224(7) Uani 1 1 d . . . . .
C16 C 0.58616(19) 0.4758(3) 0.5182(3) 0.0258(7) Uani 1 1 d . . . . .
H16A H 0.572092 0.486038 0.448876 0.031 Uiso 1 1 calc R U . . .
H16B H 0.608922 0.383537 0.533222 0.031 Uiso 1 1 calc R U . . .
C17 C 0.4384(2) 0.4197(4) 0.4918(3) 0.0346(9) Uani 1 1 d . . . . .
H17A H 0.387758 0.427303 0.517052 0.052 Uiso 1 1 calc R U . . .
H17B H 0.453481 0.324111 0.488587 0.052 Uiso 1 1 calc R U . . .
H17C H 0.427350 0.459181 0.428601 0.052 Uiso 1 1 calc R U . . .
C18 C 0.5236(3) 0.4320(4) 0.6490(3) 0.0365(10) Uani 1 1 d . . . . .
H18A H 0.473715 0.445580 0.674863 0.055 Uiso 1 1 calc R U . . .
H18B H 0.572546 0.475592 0.690053 0.055 Uiso 1 1 calc R U . . .
H18C H 0.534530 0.334987 0.645087 0.055 Uiso 1 1 calc R U . . .
C19 C 0.5157(14) 0.9721(14) 0.6059(16) 0.036(4) Uani 0.6 1 d D . P A 2
C20 C 0.4889(13) 0.728(2) 0.7137(10) 0.035(3) Uani 0.4 1 d D . P A 2
C1S C 0.7488(4) 0.7648(4) 0.2612(4) 0.0607(15) Uani 1 1 d . . . . .
H1SA H 0.699657 0.751534 0.207703 0.073 Uiso 1 1 calc R U . . .
H1SB H 0.799851 0.734176 0.241079 0.073 Uiso 1 1 calc R U . . .
Cl1S Cl 0.73565(8) 0.66668(13) 0.35593(11) 0.0639(4) Uani 1 1 d . . . . .
Cl2S Cl 0.75871(7) 0.93719(11) 0.28940(9) 0.0500(3) Uani 1 1 d . . . . .

loop_
_atom_site_aniso_label
_atom_site_aniso_U_11
_atom_site_aniso_U_22
_atom_site_aniso_U_33
_atom_site_aniso_U_23
_atom_site_aniso_U_13
_atom_site_aniso_U_12
Sn1 0.01246(9) 0.01920(10) 0.01519(9) -0.00099(11) 0.00143(6) 0.00156(9)
Br1 0.0213(7) 0.0258(13) 0.0300(7) -0.0059(11) 0.0045(5) 0.0023(10)
Br2 0.0256(4) 0.0435(5) 0.0150(7) 0.0003(7) 0.0038(6) -0.0062(3)
N1 0.0155(12) 0.0221(14) 0.0175(14) 0.0013(12) 0.0018(10) -0.0006(10)
N2 0.0231(15) 0.0216(14) 0.0269(19) 0.0016(13) 0.0068(12) -0.0016(12)
N3 0.054(4) 0.018(4) 0.050(5) -0.010(4) 0.001(3) 0.002(3)
N4 0.032(5) 0.058(5) 0.014(6) 0.009(6) 0.000(5) -0.008(3)
C1 0.0176(15) 0.0201(17) 0.0200(18) -0.0056(13) 0.0031(13) 0.0024(12)
C2 0.0196(16) 0.0240(18) 0.0221(18) -0.0014(14) 0.0042(13) 0.0013(13)
C3 0.0196(17) 0.028(2) 0.031(2) -0.0068(15) 0.0081(15) -0.0031(13)
C4 0.0149(16) 0.027(2) 0.033(2) -0.0108(15) -0.0032(14) -0.0005(12)
C5 0.0194(16) 0.0252(17) 0.0224(19) -0.0056(14) -0.0016(13) 0.0034(13)
C6 0.0182(15) 0.0176(15) 0.0182(17) -0.0049(13) 0.0023(12) 0.0041(12)
C7 0.0196(16) 0.0243(17) 0.0198(17) 0.0035(13) 0.0020(12) 0.0059(12)
C8 0.0254(17) 0.034(2) 0.0273(19) 0.0073(15) 0.0093(14) -0.0062(14)
C9 0.028(2) 0.029(2) 0.018(2) -0.0039(15) 0.0034(16) 0.0030(14)
C10 0.0137(15) 0.0233(16) 0.0178(17) 0.0036(14) 0.0024(12) 0.0035(12)
C11 0.0186(16) 0.0274(18) 0.0252(19) 0.0013(15) 0.0007(13) 0.0039(13)
C12 0.0182(17) 0.044(2) 0.031(2) -0.0026(17) 0.0036(15) -0.0051(14)
C13 0.0150(17) 0.051(2) 0.031(2) 0.0029(18) 0.0040(14) 0.0091(15)
C14 0.0246(17) 0.031(2) 0.032(2) 0.0056(16) 0.0083(15) 0.0120(14)
C15 0.0203(15) 0.0267(18) 0.0214(17) 0.0049(14) 0.0070(13) 0.0066(13)
C16 0.0230(16) 0.0211(17) 0.035(2) -0.0013(15) 0.0095(14) 0.0059(13)
C17 0.028(2) 0.028(2) 0.046(3) -0.0070(18) 0.0054(18) -0.0037(16)
C18 0.047(2) 0.030(2) 0.035(2) 0.0129(18) 0.0149(19) 0.0055(18)
C19 0.034(5) 0.041(10) 0.031(6) 0.003(8) 0.001(4) 0.005(7)
C20 0.032(5) 0.058(5) 0.014(6) 0.009(6) 0.000(5) -0.008(3)
C1S 0.094(4) 0.044(3) 0.052(3) 0.005(2) 0.034(3) -0.010(2)
Cl1S 0.0602(7) 0.0579(9) 0.0849(10) 0.0367(7) 0.0404(6) 0.0194(6)
Cl2S 0.0479(6) 0.0378(6) 0.0590(7) 0.0083(5) 0.0013(5) 0.0051(5)

loop_
_atom_type_symbol
_atom_type_description
_atom_type_scat_dispersion_real
_atom_type_scat_dispersion_imag
_atom_type_scat_source
C C 0.0033 0.0016 'International Tables Vol C Tables 4.2.6.8 and 6.1.1.4'
H H 0.0000 0.0000 'International Tables Vol C Tables 4.2.6.8 and 6.1.1.4'
Br Br -0.2901 2.4595 'International Tables Vol C Tables 4.2.6.8 and 6.1.1.4'
Cl Cl 0.1484 0.1585 'International Tables Vol C Tables 4.2.6.8 and 6.1.1.4'
N N 0.0061 0.0033 'International Tables Vol C Tables 4.2.6.8 and 6.1.1.4'
Sn Sn -0.6537 1.4246 'International Tables Vol C Tables 4.2.6.8 and 6.1.1.4'

loop_
_geom_angle_atom_site_label_1
_geom_angle_atom_site_label_2
_geom_angle_atom_site_label_3
_geom_angle
_geom_angle_site_symmetry_1
_geom_angle_site_symmetry_3
_geom_angle_publ_flag
C1 Sn1 C10 153.65(12) . . ?
C1 Sn1 C20 96.7(6) . . ?
C10 Sn1 C20 100.9(6) . . ?
C1 Sn1 C19 102.2(6) . . ?
C10 Sn1 C19 98.4(6) . . ?
C20 Sn1 C19 86.3(9) . . ?
C1 Sn1 N1 75.14(11) . . ?
C10 Sn1 N1 91.48(10) . . ?
C20 Sn1 N1 164.5(6) . . ?
C19 Sn1 N1 82.7(6) . . ?
C1 Sn1 Br2 95.10(10) . . ?
C10 Sn1 Br2 102.59(9) . . ?
N1 Sn1 Br2 163.17(6) . . ?
C1 Sn1 Br1 102.32(10) . . ?
C10 Sn1 Br1 98.23(11) . . ?
N1 Sn1 Br1 82.65(9) . . ?
Br2 Sn1 Br1 86.19(7) . . ?
C7 N1 C8 110.9(2) . . ?
C7 N1 C9 109.3(3) . . ?
C8 N1 C9 108.0(3) . . ?
C7 N1 Sn1 102.29(18) . . ?
C8 N1 Sn1 116.29(19) . . ?
C9 N1 Sn1 109.9(2) . . ?
C17 N2 C16 109.6(3) . . ?
C17 N2 C18 108.5(3) . . ?
C16 N2 C18 108.3(3) . . ?
C2 C1 C6 120.0(3) . . ?
C2 C1 Sn1 123.1(3) . . ?
C6 C1 Sn1 116.8(2) . . ?
C1 C2 C3 120.2(3) . . ?
C1 C2 H2A 119.9 . . ?
C3 C2 H2A 119.9 . . ?
C4 C3 C2 120.1(3) . . ?
C4 C3 H3A 120.0 . . ?
C2 C3 H3A 120.0 . . ?
C3 C4 C5 120.2(3) . . ?
C3 C4 H4A 119.9 . . ?
C5 C4 H4A 119.9 . . ?
C6 C5 C4 120.1(3) . . ?
C6 C5 H5A 119.9 . . ?
C4 C5 H5A 119.9 . . ?
C5 C6 C1 119.3(3) . . ?
C5 C6 C7 121.0(3) . . ?
C1 C6 C7 119.6(3) . . ?
N1 C7 C6 110.3(2) . . ?
N1 C7 H7A 109.6 . . ?
C6 C7 H7A 109.6 . . ?
N1 C7 H7B 109.6 . . ?
C6 C7 H7B 109.6 . . ?
H7A C7 H7B 108.1 . . ?
N1 C8 H8A 109.5 . . ?
N1 C8 H8B 109.5 . . ?
H8A C8 H8B 109.5 . . ?
N1 C8 H8C 109.5 . . ?
H8A C8 H8C 109.5 . . ?
H8B C8 H8C 109.5 . . ?
N1 C9 H9A 109.5 . . ?
N1 C9 H9B 109.5 . . ?
H9A C9 H9B 109.5 . . ?
N1 C9 H9C 109.5 . . ?
H9A C9 H9C 109.5 . . ?
H9B C9 H9C 109.5 . . ?
C15 C10 C11 120.0(3) . . ?
C15 C10 Sn1 120.2(2) . . ?
C11 C10 Sn1 119.8(2) . . ?
C12 C11 C10 120.0(3) . . ?
C12 C11 H11A 120.0 . . ?
C10 C11 H11A 120.0 . . ?
C13 C12 C11 119.8(3) . . ?
C13 C12 H12A 120.1 . . ?
C11 C12 H12A 120.1 . . ?
C12 C13 C14 120.4(3) . . ?
C12 C13 H13A 119.8 . . ?
C14 C13 H13A 119.8 . . ?
C13 C14 C15 120.1(3) . . ?
C13 C14 H14A 119.9 . . ?
C15 C14 H14A 119.9 . . ?
C10 C15 C14 119.6(3) . . ?
C10 C15 C16 120.8(3) . . ?
C14 C15 C16 119.6(3) . . ?
N2 C16 C15 111.6(3) . . ?
N2 C16 H16A 109.3 . . ?
C15 C16 H16A 109.3 . . ?
N2 C16 H16B 109.3 . . ?
C15 C16 H16B 109.3 . . ?
H16A C16 H16B 108.0 . . ?
N2 C17 H17A 109.5 . . ?
N2 C17 H17B 109.5 . . ?
H17A C17 H17B 109.5 . . ?
N2 C17 H17C 109.5 . . ?
H17A C17 H17C 109.5 . . ?
H17B C17 H17C 109.5 . . ?
N2 C18 H18A 109.5 . . ?
N2 C18 H18B 109.5 . . ?
H18A C18 H18B 109.5 . . ?
N2 C18 H18C 109.5 . . ?
H18A C18 H18C 109.5 . . ?
H18B C18 H18C 109.5 . . ?
N3 C19 Sn1 173.6(19) . . ?
N4 C20 Sn1 178(2) . . ?
Cl1S C1S Cl2S 112.1(3) . . ?
Cl1S C1S H1SA 109.2 . . ?
Cl2S C1S H1SA 109.2 . . ?
Cl1S C1S H1SB 109.2 . . ?
Cl2S C1S H1SB 109.2 . . ?
H1SA C1S H1SB 107.9 . . ?

loop_
_geom_bond_atom_site_label_1
_geom_bond_atom_site_label_2
_geom_bond_distance
_geom_bond_site_symmetry_2
_geom_bond_publ_flag
Sn1 C1 2.127(3) . ?
Sn1 C10 2.131(3) . ?
Sn1 C20 2.145(14) . ?
Sn1 C19 2.195(13) . ?
Sn1 N1 2.499(3) . ?
Sn1 Br2 2.6523(9) . ?
Sn1 Br1 2.655(2) . ?
N1 C7 1.475(4) . ?
N1 C8 1.477(4) . ?
N1 C9 1.483(5) . ?
N2 C17 1.472(5) . ?
N2 C16 1.479(4) . ?
N2 C18 1.481(5) . ?
N3 C19 1.184(14) . ?
N4 C20 1.186(16) . ?
C1 C2 1.389(5) . ?
C1 C6 1.396(5) . ?
C2 C3 1.392(4) . ?
C2 H2A 0.9500 . ?
C3 C4 1.372(5) . ?
C3 H3A 0.9500 . ?
C4 C5 1.400(5) . ?
C4 H4A 0.9500 . ?
C5 C6 1.392(4) . ?
C5 H5A 0.9500 . ?
C6 C7 1.513(4) . ?
C7 H7A 0.9900 . ?
C7 H7B 0.9900 . ?
C8 H8A 0.9800 . ?
C8 H8B 0.9800 . ?
C8 H8C 0.9800 . ?
C9 H9A 0.9800 . ?
C9 H9B 0.9800 . ?
C9 H9C 0.9800 . ?
C10 C15 1.387(5) . ?
C10 C11 1.396(5) . ?
C11 C12 1.396(5) . ?
C11 H11A 0.9500 . ?
C12 C13 1.382(5) . ?
C12 H12A 0.9500 . ?
C13 C14 1.385(5) . ?
C13 H13A 0.9500 . ?
C14 C15 1.401(4) . ?
C14 H14A 0.9500 . ?
C15 C16 1.506(4) . ?
C16 H16A 0.9900 . ?
C16 H16B 0.9900 . ?
C17 H17A 0.9800 . ?
C17 H17B 0.9800 . ?
C17 H17C 0.9800 . ?
C18 H18A 0.9800 . ?
C18 H18B 0.9800 . ?
C18 H18C 0.9800 . ?
C1S Cl1S 1.742(5) . ?
C1S Cl2S 1.753(4) . ?
C1S H1SA 0.9900 . ?
C1S H1SB 0.9900 . ?
